data_7214757
loop_
_publ_author_name
'Dong, Yujie'
'Xu, Bin'
'Zhang, Jibo'
'Lu, Hongguang'
'Wen, Shanpeng'
'Chen, Feipeng'
'He, Jiating'
'Li, Bao'
'Ye, Ling'
'Tian, Wenjing'

_publ_section_title
;
 Supramolecular interactions induced fluorescent organic nanowires with
 high quantum yield based on 9,10-distyrylanthracene
;
_journal_issue 20
_journal_name_full CrystEngComm
_journal_page_first 6593
_journal_paper_doi 10.1039/c2ce25276g
_journal_volume 14
_journal_year 2012
_chemical_formula_moiety 'C34 H18 F12'
_chemical_formula_sum 'C34 H18 F12'
_chemical_formula_weight 654.48
_chemical_name_systematic
;
?
;
_space_group_IT_number 14
_symmetry_cell_setting monoclinic
_symmetry_space_group_name_Hall '-P 2ybc'
_symmetry_space_group_name_H-M 'P 1 21/c 1'
_atom_sites_solution_hydrogens geom
_atom_sites_solution_primary direct
_atom_sites_solution_secondary difmap
_audit_creation_method SHELXL-97
_cell_angle_alpha 90.00
_cell_angle_beta 92.85(3)
_cell_angle_gamma 90.00
_cell_formula_units_Z 2
_cell_length_a 4.8750(10)
_cell_length_b 13.857(3)
_cell_length_c 20.296(4)
_cell_measurement_temperature 293(2)
_cell_volume 1369.4(5)
_computing_structure_refinement 'SHELXL-97 (Sheldrick, 1997)'
_computing_structure_solution 'SHELXS-97 (Sheldrick, 1990)'
_diffrn_ambient_temperature 293(2)
_diffrn_measured_fraction_theta_full 0.987
_diffrn_measured_fraction_theta_max 0.987
_diffrn_radiation_monochromator graphite
_diffrn_radiation_source 'fine-focus sealed tube'
_diffrn_radiation_type MoK\a
_diffrn_radiation_wavelength 0.71073
_diffrn_reflns_av_R_equivalents 0.2914
_diffrn_reflns_av_sigmaI/netI 0.2433
_diffrn_reflns_limit_h_max 5
_diffrn_reflns_limit_h_min -5
_diffrn_reflns_limit_k_max 16
_diffrn_reflns_limit_k_min -16
_diffrn_reflns_limit_l_max 23
_diffrn_reflns_limit_l_min -24
_diffrn_reflns_number 9672
_diffrn_reflns_theta_full 24.99
_diffrn_reflns_theta_max 24.99
_diffrn_reflns_theta_min 3.11
_exptl_absorpt_coefficient_mu 0.149
_exptl_absorpt_correction_T_max 0.991
_exptl_absorpt_correction_T_min 0.988
_exptl_absorpt_correction_type multi-scan
_exptl_crystal_colour yellow
_exptl_crystal_density_diffrn 1.587
_exptl_crystal_density_method 'not measured'
_exptl_crystal_description nedele
_exptl_crystal_F_000 660
_exptl_crystal_size_max 0.52
_exptl_crystal_size_mid 0.07
_exptl_crystal_size_min 0.06
_refine_diff_density_max 0.183
_refine_diff_density_min -0.228
_refine_diff_density_rms 0.050
_refine_ls_extinction_method none
_refine_ls_goodness_of_fit_ref 0.934
_refine_ls_hydrogen_treatment constr
_refine_ls_matrix_type full
_refine_ls_number_parameters 264
_refine_ls_number_reflns 2377
_refine_ls_number_restraints 0
_refine_ls_restrained_S_all 0.934
_refine_ls_R_factor_all 0.3116
_refine_ls_R_factor_gt 0.0905
_refine_ls_shift/su_max 0.081
_refine_ls_shift/su_mean 0.010
_refine_ls_structure_factor_coef Fsqd
_refine_ls_weighting_details 'calc w=1/[\s^2^(Fo^2^)+(0.0705P)^2^+0.0000P] where P=(Fo^2^+2Fc^2^)/3'
_refine_ls_weighting_scheme calc
_refine_ls_wR_factor_gt 0.1588
_refine_ls_wR_factor_ref 0.2568
_reflns_number_gt 609
_reflns_number_total 2377
_reflns_threshold_expression >2sigma(I)
_cod_data_source_file c2ce25276g.txt
_cod_data_source_block dyj-11
_cod_original_sg_symbol_H-M P2(1)/c)
_cod_database_code 7214757

loop_
_symmetry_equiv_pos_as_xyz
'x, y, z'
'-x, y+1/2, -z+1/2'
'-x, -y, -z'
'x, -y-1/2, z-1/2'

loop_
_atom_site_label
_atom_site_type_symbol
_atom_site_fract_x
_atom_site_fract_y
_atom_site_fract_z
_atom_site_U_iso_or_equiv
_atom_site_adp_type
_atom_site_occupancy
_atom_site_symmetry_multiplicity
_atom_site_calc_flag
_atom_site_refinement_flags
_atom_site_disorder_assembly
_atom_site_disorder_group
C1 C -0.1852(17) 0.0643(7) -0.0306(4) 0.063(2) Uani 1 1 d . . .
C2 C -0.3741(17) 0.1336(7) -0.0554(4) 0.070(3) Uani 1 1 d . . .
H2 H -0.5040 0.1143 -0.0878 0.084 Uiso 1 1 calc R . .
C3 C -0.379(2) 0.2266(7) -0.0350(5) 0.080(3) Uani 1 1 d . . .
H3 H -0.5104 0.2700 -0.0519 0.096 Uiso 1 1 calc R . .
C4 C -0.1783(19) 0.2541(7) 0.0123(4) 0.079(3) Uani 1 1 d . . .
H4 H -0.1685 0.3187 0.0245 0.094 Uiso 1 1 calc R . .
C5 C 0.0009(18) 0.1929(7) 0.0412(4) 0.077(3) Uani 1 1 d . . .
H5 H 0.1230 0.2142 0.0747 0.092 Uiso 1 1 calc R . .
C6 C 0.0054(17) 0.0949(7) 0.0206(4) 0.063(2) Uani 1 1 d . . .
C7 C 0.1888(17) 0.0315(7) 0.0515(4) 0.063(2) Uani 1 1 d . . .
C8 C 0.3765(18) 0.0655(6) 0.1039(4) 0.074(3) Uani 1 1 d . . .
H8 H 0.4916 0.1166 0.0944 0.089 Uiso 1 1 calc R . .
C9 C 0.3971(17) 0.0301(6) 0.1633(5) 0.076(3) Uani 1 1 d . . .
H9 H 0.2845 -0.0223 0.1715 0.092 Uiso 1 1 calc R . .
C10 C 0.5721(19) 0.0623(6) 0.2173(5) 0.066(2) Uani 1 1 d . . .
C11 C 0.7454(18) 0.1416(7) 0.2152(4) 0.075(3) Uani 1 1 d . . .
H11 H 0.7559 0.1751 0.1757 0.090 Uiso 1 1 calc R . .
C12 C 0.9015(19) 0.1727(8) 0.2690(5) 0.075(3) Uani 1 1 d . B .
C13 C 0.8913(18) 0.1242(7) 0.3271(5) 0.077(3) Uani 1 1 d . . .
H13 H 0.9961 0.1457 0.3637 0.092 Uiso 1 1 calc R . .
C14 C 0.727(2) 0.0431(7) 0.3325(4) 0.076(3) Uani 1 1 d . A .
C15 C 0.5746(17) 0.0148(6) 0.2775(4) 0.071(3) Uani 1 1 d . . .
H15 H 0.4655 -0.0399 0.2806 0.086 Uiso 1 1 calc R . .
C16 C 0.721(5) -0.0120(18) 0.3944(6) 0.130(7) Uani 1 1 d . . .
C17 C 1.053(4) 0.2641(11) 0.2663(7) 0.091(5) Uani 1 1 d . . .
F1 F 0.602(7) -0.0968(15) 0.3910(7) 0.114(9) Uani 0.57(4) 1 d P A .
F2 F 0.512(6) 0.0354(17) 0.4295(11) 0.135(10) Uani 0.57(4) 1 d P A .
F3 F 0.920(5) -0.006(3) 0.4366(13) 0.167(15) Uani 0.57(4) 1 d P A .
F4 F 0.920(5) 0.3311(16) 0.280(2) 0.110(10) Uani 0.50(5) 1 d P B .
F5 F 1.196(7) 0.269(2) 0.2059(11) 0.109(11) Uani 0.50(5) 1 d P B .
F6 F 1.276(4) 0.257(2) 0.3080(12) 0.092(8) Uani 0.50(5) 1 d P B .
F1' F 0.895(14) -0.087(2) 0.3936(13) 0.20(2) Uani 0.43(4) 1 d P A 1
F2' F 0.493(15) -0.045(7) 0.397(4) 0.34(5) Uani 0.43(4) 1 d P A 1
F3' F 0.789(15) 0.0359(19) 0.4386(12) 0.28(2) Uani 0.43(4) 1 d P A 1
F4' F 1.175(19) 0.289(5) 0.320(2) 0.29(3) Uani 0.50(5) 1 d P B 2
F5' F 0.920(7) 0.340(2) 0.241(4) 0.215(19) Uani 0.50(5) 1 d P B 2
F6' F 1.219(9) 0.2639(18) 0.228(3) 0.185(18) Uani 0.50(5) 1 d P B 2

loop_
_atom_site_aniso_label
_atom_site_aniso_U_11
_atom_site_aniso_U_22
_atom_site_aniso_U_33
_atom_site_aniso_U_23
_atom_site_aniso_U_13
_atom_site_aniso_U_12
C1 0.059(6) 0.076(7) 0.053(6) 0.013(5) -0.007(5) -0.007(5)
C2 0.066(6) 0.081(7) 0.061(6) 0.001(5) -0.010(5) 0.001(5)
C3 0.091(7) 0.069(7) 0.080(7) 0.008(6) -0.002(6) 0.007(6)
C4 0.075(7) 0.092(8) 0.068(6) 0.002(6) -0.003(6) -0.019(6)
C5 0.081(7) 0.092(8) 0.056(6) 0.004(6) -0.009(5) -0.009(6)
C6 0.068(7) 0.069(7) 0.052(5) -0.006(5) 0.000(5) -0.021(5)
C7 0.063(6) 0.075(7) 0.048(6) 0.011(5) -0.011(5) -0.002(5)
C8 0.077(6) 0.096(8) 0.046(5) -0.001(5) -0.022(5) -0.014(5)
C9 0.076(7) 0.079(7) 0.072(7) -0.001(6) -0.020(6) -0.015(5)
C10 0.072(7) 0.056(6) 0.070(7) 0.002(5) -0.001(6) -0.006(5)
C11 0.078(7) 0.096(8) 0.050(6) 0.011(5) -0.005(5) 0.010(6)
C12 0.073(7) 0.099(8) 0.052(6) 0.010(6) -0.014(5) 0.012(6)
C13 0.076(7) 0.090(8) 0.062(7) -0.020(6) -0.023(5) 0.012(6)
C14 0.090(8) 0.092(8) 0.045(6) 0.000(6) -0.015(5) 0.011(6)
C15 0.084(7) 0.066(6) 0.062(6) 0.007(5) -0.010(5) -0.007(5)
C16 0.19(2) 0.17(2) 0.025(7) 0.006(10) -0.031(11) -0.029(19)
C17 0.078(10) 0.119(14) 0.072(9) 0.001(9) -0.021(8) -0.044(11)
F1 0.19(2) 0.085(12) 0.060(9) 0.028(8) -0.022(10) -0.021(13)
F2 0.21(2) 0.128(16) 0.070(12) 0.027(11) 0.041(13) 0.025(15)
F3 0.192(18) 0.16(3) 0.139(19) 0.087(19) -0.103(13) -0.011(17)
F4 0.103(14) 0.043(11) 0.19(3) -0.014(12) 0.048(16) 0.042(10)
F5 0.12(2) 0.15(2) 0.047(11) -0.012(9) -0.015(11) -0.036(14)
F6 0.070(13) 0.129(15) 0.073(13) -0.005(10) -0.033(8) -0.023(11)
F1' 0.40(7) 0.080(18) 0.124(17) -0.002(14) -0.07(2) 0.08(3)
F2' 0.33(7) 0.31(9) 0.39(7) 0.25(6) -0.05(5) -0.06(6)
F3' 0.31(7) 0.289(15) 0.228(11) 0.031(10) -0.05(2) 0.08(3)
F4' 0.42(7) 0.28(5) 0.15(3) -0.03(3) -0.04(4) -0.23(5)
F5' 0.16(2) 0.108(17) 0.37(5) 0.11(2) -0.05(3) -0.045(16)
F6' 0.18(3) 0.058(13) 0.33(5) 0.01(2) 0.16(3) -0.017(15)

loop_
_atom_type_symbol
_atom_type_description
_atom_type_scat_dispersion_real
_atom_type_scat_dispersion_imag
_atom_type_scat_source
C C 0.0033 0.0016 'International Tables Vol C Tables 4.2.6.8 and 6.1.1.4'
H H 0.0000 0.0000 'International Tables Vol C Tables 4.2.6.8 and 6.1.1.4'
F F 0.0171 0.0103 'International Tables Vol C Tables 4.2.6.8 and 6.1.1.4'

loop_
_geom_angle_atom_site_label_1
_geom_angle_atom_site_label_2
_geom_angle_atom_site_label_3
_geom_angle
_geom_angle_site_symmetry_1
_geom_angle_site_symmetry_3
C7 C1 C2 123.0(8) 3 .
C7 C1 C6 120.3(8) 3 .
C2 C1 C6 116.7(9) . .
C3 C2 C1 124.3(9) . .
C3 C2 H2 117.9 . .
C1 C2 H2 117.9 . .
C2 C3 C4 116.6(9) . .
C2 C3 H3 121.7 . .
C4 C3 H3 121.7 . .
C5 C4 C3 123.6(10) . .
C5 C4 H4 118.2 . .
C3 C4 H4 118.2 . .
C4 C5 C6 119.9(9) . .
C4 C5 H5 120.0 . .
C6 C5 H5 120.0 . .
C7 C6 C5 119.6(9) . .
C7 C6 C1 121.7(8) . .
C5 C6 C1 118.7(9) . .
C6 C7 C1 118.0(8) . 3
C6 C7 C8 119.9(9) . .
C1 C7 C8 122.1(8) 3 .
C9 C8 C7 125.1(9) . .
C9 C8 H8 117.4 . .
C7 C8 H8 117.4 . .
C8 C9 C10 127.6(9) . .
C8 C9 H9 116.2 . .
C10 C9 H9 116.2 . .
C15 C10 C11 115.1(9) . .
C15 C10 C9 120.5(9) . .
C11 C10 C9 124.5(9) . .
C12 C11 C10 122.6(9) . .
C12 C11 H11 118.7 . .
C10 C11 H11 118.7 . .
C13 C12 C11 119.6(10) . .
C13 C12 C17 119.9(10) . .
C11 C12 C17 120.1(10) . .
C12 C13 C14 121.0(9) . .
C12 C13 H13 119.5 . .
C14 C13 H13 119.5 . .
C15 C14 C13 117.4(9) . .
C15 C14 C16 121.0(12) . .
C13 C14 C16 121.6(12) . .
C14 C15 C10 124.3(9) . .
C14 C15 H15 117.9 . .
C10 C15 H15 117.9 . .
F3' C16 F2' 115(5) . .
F3' C16 F3 41(2) . .
F2' C16 F3 133(3) . .
F3' C16 F1 132(3) . .
F2' C16 F1 42(5) . .
F3 C16 F1 115(2) . .
F3' C16 F1' 107(3) . .
F2' C16 F1' 107(5) . .
F3 C16 F1' 66(2) . .
F1 C16 F1' 65(3) . .
F3' C16 F2 62(3) . .
F2' C16 F2 58(5) . .
F3 C16 F2 100(2) . .
F1 C16 F2 97(2) . .
F1' C16 F2 146(2) . .
F3' C16 C14 110(2) . .
F2' C16 C14 107(3) . .
F3 C16 C14 119.5(19) . .
F1 C16 C14 116.6(14) . .
F1' C16 C14 111(2) . .
F2 C16 C14 103.4(19) . .
F6' C17 F4 125(2) . .
F6' C17 F4' 105(3) . .
F4 C17 F4' 80(5) . .
F6' C17 F5' 95(2) . .
F4 C17 F5' 36(2) . .
F4' C17 F5' 109(3) . .
F6' C17 F6 81(3) . .
F4 C17 F6 111(2) . .
F4' C17 F6 31(5) . .
F5' C17 F6 132(2) . .
F6' C17 F5 16(4) . .
F4 C17 F5 117(2) . .
F4' C17 F5 119(4) . .
F5' C17 F5 83(3) . .
F6 C17 F5 97(2) . .
F6' C17 C12 113(2) . .
F4 C17 C12 112.9(18) . .
F4' C17 C12 115(2) . .
F5' C17 C12 118(2) . .
F6 C17 C12 107.6(16) . .
F5 C17 C12 109.8(16) . .
F2' F1 C16 63(5) . .
F2' F1 F1' 121(6) . .
C16 F1 F1' 58.4(17) . .
F2' F2 F3' 97(4) . .
F2' F2 C16 52(3) . .
F3' F2 C16 48.7(16) . .
F3' F3 C16 62(3) . .
F3' F3 F1' 121(5) . .
C16 F3 F1' 59(2) . .
F5' F4 C17 83(3) . .
F5' F4 F4' 122(5) . .
C17 F4 F4' 52(3) . .
F4' F6 C17 67(4) . .
F4' F6 F6' 102(5) . .
C17 F6 F6' 44.0(14) . .
C16 F1' F3 54.3(16) . .
C16 F1' F1 56(2) . .
F3 F1' F1 99(3) . .
F1 F2' C16 75(6) . .
F1 F2' F2 136(8) . .
C16 F2' F2 70(5) . .
F3 F3' C16 77(3) . .
F3 F3' F2 137(6) . .
C16 F3' F2 69(3) . .
F6 F4' C17 81(6) . .
F6 F4' F4 127(6) . .
C17 F4' F4 47(2) . .
F4 F5' C17 61(3) . .
C17 F6' F6 55(3) . .

loop_
_geom_bond_atom_site_label_1
_geom_bond_atom_site_label_2
_geom_bond_distance
_geom_bond_site_symmetry_2
C1 C7 1.394(10) 3
C1 C2 1.406(10) .
C1 C6 1.424(10) .
C2 C3 1.354(10) .
C2 H2 0.9300 .
C3 C4 1.390(10) .
C3 H3 0.9300 .
C4 C5 1.332(10) .
C4 H4 0.9300 .
C5 C6 1.420(10) .
C5 H5 0.9300 .
C6 C7 1.381(10) .
C7 C1 1.394(10) 3
C7 C8 1.447(10) .
C8 C9 1.301(9) .
C8 H8 0.9300 .
C9 C10 1.426(10) .
C9 H9 0.9300 .
C10 C15 1.387(10) .
C10 C11 1.389(10) .
C11 C12 1.369(10) .
C11 H11 0.9300 .
C12 C13 1.359(10) .
C12 C17 1.468(14) .
C13 C14 1.388(11) .
C13 H13 0.9300 .
C14 C15 1.367(10) .
C14 C16 1.474(15) .
C15 H15 0.9300 .
C16 F3' 1.15(3) .
C16 F2' 1.20(6) .
C16 F3 1.27(3) .
C16 F1 1.31(3) .
C16 F1' 1.34(4) .
C16 F2 1.43(3) .
C17 F6' 1.15(4) .
C17 F4 1.17(2) .
C17 F4' 1.26(4) .
C17 F5' 1.33(4) .
C17 F6 1.35(3) .
C17 F5 1.44(4) .
F1 F2' 0.91(10) .
F1 F1' 1.43(6) .
F2 F2' 1.30(10) .
F2 F3' 1.35(6) .
F3 F3' 0.86(4) .
F3 F1' 1.43(3) .
F4 F5' 0.79(6) .
F4 F4' 1.57(7) .
F6 F4' 0.71(11) .
F6 F6' 1.63(7) .

loop_
_geom_torsion_atom_site_label_1
_geom_torsion_atom_site_label_2
_geom_torsion_atom_site_label_3
_geom_torsion_atom_site_label_4
_geom_torsion
_geom_torsion_site_symmetry_1
_geom_torsion_site_symmetry_4
C7 C1 C2 C3 178.5(8) 3 .
C6 C1 C2 C3 2.1(12) . .
C1 C2 C3 C4 1.6(13) . .
C2 C3 C4 C5 -5.0(13) . .
C3 C4 C5 C6 4.4(13) . .
C4 C5 C6 C7 -178.9(8) . .
C4 C5 C6 C1 -0.4(12) . .
C7 C1 C6 C7 -0.7(13) 3 .
C2 C1 C6 C7 175.9(7) . .
C7 C1 C6 C5 -179.2(8) 3 .
C2 C1 C6 C5 -2.7(10) . .
C5 C6 C7 C1 179.2(7) . 3
C1 C6 C7 C1 0.6(13) . 3
C5 C6 C7 C8 -0.7(12) . .
C1 C6 C7 C8 -179.2(7) . .
C6 C7 C8 C9 123.5(10) . .
C1 C7 C8 C9 -56.3(12) 3 .
C7 C8 C9 C10 -178.1(9) . .
C8 C9 C10 C15 -178.3(9) . .
C8 C9 C10 C11 2.9(15) . .
C15 C10 C11 C12 -1.8(13) . .
C9 C10 C11 C12 177.1(8) . .
C10 C11 C12 C13 0.7(14) . .
C10 C11 C12 C17 -172.1(12) . .
C11 C12 C13 C14 0.6(14) . .
C17 C12 C13 C14 173.4(12) . .
C12 C13 C14 C15 -0.6(14) . .
C12 C13 C14 C16 178.0(14) . .
C13 C14 C15 C10 -0.7(13) . .
C16 C14 C15 C10 -179.3(15) . .
C11 C10 C15 C14 1.8(13) . .
C9 C10 C15 C14 -177.1(9) . .
C15 C14 C16 F3' -158(4) . .
C13 C14 C16 F3' 23(5) . .
C15 C14 C16 F2' -33(7) . .
C13 C14 C16 F2' 149(6) . .
C15 C14 C16 F3 157(3) . .
C13 C14 C16 F3 -22(4) . .
C15 C14 C16 F1 11(3) . .
C13 C14 C16 F1 -167(2) . .
C15 C14 C16 F1' 83(4) . .
C13 C14 C16 F1' -95(4) . .
C15 C14 C16 F2 -93(2) . .
C13 C14 C16 F2 88(2) . .
C13 C12 C17 F6' 124(4) . .
C11 C12 C17 F6' -63(4) . .
C13 C12 C17 F4 -87(3) . .
C11 C12 C17 F4 86(3) . .
C13 C12 C17 F4' 3(7) . .
C11 C12 C17 F4' 176(6) . .
C13 C12 C17 F5' -127(4) . .
C11 C12 C17 F5' 46(4) . .
C13 C12 C17 F6 36(2) . .
C11 C12 C17 F6 -151.4(17) . .
C13 C12 C17 F5 140.8(16) . .
C11 C12 C17 F5 -46(2) . .
F3' C16 F1 F2' 81(7) . .
F3 C16 F1 F2' 127(6) . .
F1' C16 F1 F2' 173(6) . .
F2 C16 F1 F2' 23(6) . .
C14 C16 F1 F2' -85(6) . .
F3' C16 F1 F1' -92(5) . .
F2' C16 F1 F1' -173(6) . .
F3 C16 F1 F1' -46(3) . .
F2 C16 F1 F1' -150(2) . .
C14 C16 F1 F1' 102(3) . .
F3' C16 F2 F2' -152(4) . .
F3 C16 F2 F2' -135(4) . .
F1 C16 F2 F2' -18(3) . .
F1' C16 F2 F2' -73(7) . .
C14 C16 F2 F2' 101(3) . .
F2' C16 F2 F3' 152(4) . .
F3 C16 F2 F3' 18(2) . .
F1 C16 F2 F3' 134(2) . .
F1' C16 F2 F3' 80(6) . .
C14 C16 F2 F3' -106(3) . .
F2' C16 F3 F3' -79(8) . .
F1 C16 F3 F3' -126(5) . .
F1' C16 F3 F3' -171(5) . .
F2 C16 F3 F3' -24(4) . .
C14 C16 F3 F3' 88(5) . .
F3' C16 F3 F1' 171(5) . .
F2' C16 F3 F1' 92(8) . .
F1 C16 F3 F1' 45(3) . .
F2 C16 F3 F1' 147(3) . .
C14 C16 F3 F1' -101(3) . .
F6' C17 F4 F5' 40(6) . .
F4' C17 F4 F5' 141(5) . .
F6 C17 F4 F5' 133(4) . .
F5 C17 F4 F5' 23(5) . .
C12 C17 F4 F5' -106(4) . .
F6' C17 F4 F4' -102(3) . .
F5' C17 F4 F4' -141(5) . .
F6 C17 F4 F4' -8(4) . .
F5 C17 F4 F4' -118(3) . .
C12 C17 F4 F4' 113(3) . .
F6' C17 F6 F4' 139(6) . .
F4 C17 F6 F4' 15(6) . .
F5' C17 F6 F4' 50(7) . .
F5 C17 F6 F4' 138(6) . .
C12 C17 F6 F4' -109(6) . .
F4 C17 F6 F6' -124(3) . .
F4' C17 F6 F6' -139(6) . .
F5' C17 F6 F6' -89(4) . .
F5 C17 F6 F6' -2(2) . .
C12 C17 F6 F6' 112(2) . .
F3' C16 F1' F3 -6(3) . .
F2' C16 F1' F3 -130(4) . .
F1 C16 F1' F3 -135(2) . .
F2 C16 F1' F3 -72(6) . .
C14 C16 F1' F3 114(2) . .
F3' C16 F1' F1 129(3) . .
F2' C16 F1' F1 5(4) . .
F3 C16 F1' F1 135(2) . .
F2 C16 F1' F1 63(6) . .
C14 C16 F1' F1 -111(2) . .
F3' F3 F1' C16 9(4) . .
F3' F3 F1' F1 -27(5) . .
C16 F3 F1' F1 -36.5(16) . .
F2' F1 F1' C16 -7(6) . .
F2' F1 F1' F3 28(6) . .
C16 F1 F1' F3 35.5(13) . .
F1' F1 F2' C16 7(6) . .
C16 F1 F2' F2 -38(7) . .
F1' F1 F2' F2 -31(11) . .
F3' C16 F2' F1 -126(5) . .
F3 C16 F2' F1 -80(9) . .
F1' C16 F2' F1 -7(6) . .
F2 C16 F2' F1 -153(6) . .
C14 C16 F2' F1 112(3) . .
F3' C16 F2' F2 27(4) . .
F3 C16 F2' F2 73(6) . .
F1 C16 F2' F2 153(6) . .
F1' C16 F2' F2 146(2) . .
C14 C16 F2' F2 -96(3) . .
F3' F2 F2' F1 19(10) . .
C16 F2 F2' F1 40(8) . .
F3' F2 F2' C16 -20(3) . .
F1' F3 F3' C16 -9(4) . .
C16 F3 F3' F2 38(4) . .
F1' F3 F3' F2 29(7) . .
F2' C16 F3' F3 128(5) . .
F1 C16 F3' F3 81(7) . .
F1' C16 F3' F3 9(5) . .
F2 C16 F3' F3 153(4) . .
C14 C16 F3' F3 -112(3) . .
F2' C16 F3' F2 -26(4) . .
F3 C16 F3' F2 -153(4) . .
F1 C16 F3' F2 -73(4) . .
F1' C16 F3' F2 -145(3) . .
C14 C16 F3' F2 95(3) . .
F2' F2 F3' F3 -18(6) . .
C16 F2 F3' F3 -40(5) . .
F2' F2 F3' C16 22(3) . .
F6' F6 F4' C17 28(3) . .
C17 F6 F4' F4 -13(5) . .
F6' F6 F4' F4 15(8) . .
F6' C17 F4' F6 -42(6) . .
F4 C17 F4' F6 -166(6) . .
F5' C17 F4' F6 -143(5) . .
F5 C17 F4' F6 -50(7) . .
C12 C17 F4' F6 83(7) . .
F6' C17 F4' F4 124(3) . .
F5' C17 F4' F4 23(3) . .
F6 C17 F4' F4 166(6) . .
F5 C17 F4' F4 116(4) . .
C12 C17 F4' F4 -111(3) . .
F5' F4 F4' F6 -30(11) . .
C17 F4 F4' F6 18(7) . .
F5' F4 F4' C17 -47(5) . .
F4' F4 F5' C17 36(3) . .
F6' C17 F5' F4 -148(5) . .
F4' C17 F5' F4 -41(6) . .
F6 C17 F5' F4 -66(5) . .
F5 C17 F5' F4 -159(4) . .
C12 C17 F5' F4 92(4) . .
F4 C17 F6' F6 109(3) . .
F4' C17 F6' F6 21(4) . .
F5' C17 F6' F6 132(2) . .
F5 C17 F6' F6 174(8) . .
C12 C17 F6' F6 -106(2) . .
F4' F6 F6' C17 -38(5) . .
